data_1552326
loop_
_publ_author_name
'Deng, Jungang'
'Yu, Ping'
'zhang, zhenlei'
'zhang, juzheng'
'Zhewen, Sun'
'Cai, Meiling'
'Yuan, Haoliang'
'Liang, Hong'
'Yang, Feng'

_publ_section_title
;
 Novel Pt(II) complexes with modified aroyl-hydrazone Schiff-base ligands:
 synthesis, cytotoxicity and action mechanism
;
_journal_name_full Metallomics
_journal_paper_doi 10.1039/C9MT00193J
_journal_year 2019
_chemical_formula_moiety 'C16 H17 Cl N2 O3 Pt S'
_chemical_formula_sum 'C16 H17 Cl N2 O3 Pt S'
_chemical_formula_weight 547.92
_space_group_crystal_system monoclinic
_space_group_IT_number 14
_space_group_name_Hall '-P 2ybc'
_space_group_name_H-M_alt 'P 1 21/c 1'
_symmetry_space_group_name_Hall '-P 2ybc'
_symmetry_space_group_name_H-M 'P 1 21/c 1'
_atom_sites_solution_hydrogens geom
_atom_sites_solution_primary direct
_atom_sites_solution_secondary difmap
_audit_creation_date 2018-08-17
_audit_creation_method
;
Olex2 1.2
(compiled 2018.05.29 svn.r3508 for OlexSys, GUI svn.r5506)
;
_audit_update_record
;
2018-10-20 deposited with the CCDC.    2019-09-09 downloaded from the CCDC.
;
_cell_angle_alpha 90.00
_cell_angle_beta 113.576(5)
_cell_angle_gamma 90.00
_cell_formula_units_Z 4
_cell_length_a 10.042(4)
_cell_length_b 21.179(8)
_cell_length_c 9.137(3)
_cell_measurement_reflns_used 9937
_cell_measurement_temperature 296.15
_cell_measurement_theta_max 26.43
_cell_measurement_theta_min 2.21
_cell_volume 1781.1(11)
_computing_cell_refinement 'SAINT v8.27A (Bruker, 2012)'
_computing_data_reduction 'SAINT v8.27A (Bruker, 2012)'
_computing_molecular_graphics 'Olex2 (Dolomanov et al., 2009)'
_computing_publication_material 'Olex2 (Dolomanov et al., 2009)'
_computing_structure_refinement 'XL (Sheldrick, 2008)'
_computing_structure_solution 'XS (Sheldrick, 2008)'
_diffrn_ambient_temperature 296.15
_diffrn_measured_fraction_theta_full 0.997
_diffrn_measured_fraction_theta_max 0.997
_diffrn_measurement_device_type 'Bruker APEX-II CCD'
_diffrn_measurement_method '\f and \w scans'
_diffrn_radiation_monochromator graphite
_diffrn_radiation_type MoK\a
_diffrn_radiation_wavelength 0.71073
_diffrn_reflns_av_R_equivalents 0.0378
_diffrn_reflns_av_unetI/netI 0.0248
_diffrn_reflns_limit_h_max 12
_diffrn_reflns_limit_h_min -12
_diffrn_reflns_limit_k_max 26
_diffrn_reflns_limit_k_min -26
_diffrn_reflns_limit_l_max 11
_diffrn_reflns_limit_l_min -11
_diffrn_reflns_number 21129
_diffrn_reflns_theta_full 26.44
_diffrn_reflns_theta_max 26.44
_diffrn_reflns_theta_min 1.92
_diffrn_source 'fine-focus sealed tube'
_diffrn_standards_number 0
_exptl_absorpt_coefficient_mu 8.162
_exptl_absorpt_correction_T_max 1.00000
_exptl_absorpt_correction_T_min 0.57425
_exptl_absorpt_correction_type none
_exptl_crystal_colour 'metallic yellowish yellow'
_exptl_crystal_colour_lustre metallic
_exptl_crystal_colour_modifier yellowish
_exptl_crystal_colour_primary yellow
_exptl_crystal_density_diffrn 2.043
_exptl_crystal_density_method 'not measured'
_exptl_crystal_description plate
_exptl_crystal_F_000 1048
_exptl_crystal_size_max 0.2
_exptl_crystal_size_mid 0.1
_exptl_crystal_size_min 0.1
_refine_diff_density_max 1.129
_refine_diff_density_min -2.126
_refine_diff_density_rms 0.185
_refine_ls_extinction_method none
_refine_ls_goodness_of_fit_ref 1.124
_refine_ls_hydrogen_treatment constr
_refine_ls_matrix_type full
_refine_ls_number_parameters 220
_refine_ls_number_reflns 3663
_refine_ls_number_restraints 0
_refine_ls_restrained_S_all 1.124
_refine_ls_R_factor_all 0.0295
_refine_ls_R_factor_gt 0.0277
_refine_ls_shift/su_max 0.001
_refine_ls_shift/su_mean 0.000
_refine_ls_structure_factor_coef Fsqd
_refine_ls_weighting_details 'calc w=1/[\s^2^(Fo^2^)+(0.0410P)^2^+5.2760P] where P=(Fo^2^+2Fc^2^)/3'
_refine_ls_weighting_scheme calc
_refine_ls_wR_factor_gt 0.0771
_refine_ls_wR_factor_ref 0.0781
_reflns_number_gt 3473
_reflns_number_total 3663
_reflns_threshold_expression >2sigma(I)
_cod_data_source_file c9mt00193j2.cif
_cod_data_source_block aaaa
_cod_original_cell_volume 1781.0(11)
_cod_database_code 1552326
_olex2_refinement_description
;
1. Fixed Uiso
 At 1.2 times of:
  All C(H) groups
 At 1.5 times of:
  All C(H,H,H) groups, All O(H) groups
2.a Aromatic/amide H refined with riding coordinates:
 C5(H5), C6(H6), C12(H12), C16(H16), C21(H21), C29(H29), C31(H31), C33(H33),
 C35(H35), C(H)
2.b Idealised Me refined as rotating group:
 C25(H25a,H25b,H25c), C26(H26a,H26b,H26c)
2.c Idealised tetrahedral OH refined as rotating group:
 O2(H2)
;
_olex2_submission_special_instructions 'No special instructions were received'

loop_
_space_group_symop_id
_space_group_symop_operation_xyz
1 'x, y, z'
2 '-x, y+1/2, -z+1/2'
3 '-x, -y, -z'
4 'x, -y-1/2, z-1/2'

loop_
_atom_site_label
_atom_site_type_symbol
_atom_site_fract_x
_atom_site_fract_y
_atom_site_fract_z
_atom_site_U_iso_or_equiv
_atom_site_adp_type
_atom_site_occupancy
_atom_site_calc_flag
_atom_site_refinement_flags_posn
Pt1 Pt 0.146343(18) 0.277284(8) 0.39964(2) 0.02288(8) Uani 1 d .
S1 S 0.30240(13) 0.35087(6) 0.53354(15) 0.0292(3) Uani 1 d .
Cl1 Cl 0.28409(15) 0.20397(6) 0.58287(15) 0.0372(3) Uani 1 d .
O1 O 0.0179(4) 0.20772(16) 0.2665(4) 0.0311(8) Uani 1 d .
N2 N 0.0008(4) 0.32730(19) 0.2189(5) 0.0253(8) Uani 1 d .
N1 N -0.0970(5) 0.2896(2) 0.0982(5) 0.0279(9) Uani 1 d .
C5 C -0.0135(5) 0.3880(2) 0.2080(6) 0.0283(10) Uani 1 d .
H5 H 0.0562 0.4087 0.2946 0.034 Uiso 1 calc R
C6 C -0.2600(6) 0.1984(3) -0.1375(7) 0.0358(12) Uani 1 d .
H6 H -0.2678 0.2404 -0.1692 0.043 Uiso 1 calc R
C7 C -0.0772(5) 0.2293(2) 0.1333(6) 0.0263(10) Uani 1 d .
O2 O -0.2750(6) 0.3627(2) -0.1122(6) 0.0685(17) Uani 1 d .
H2 H -0.2214 0.3360 -0.0521 0.103 Uiso 1 calc GR
C12 C -0.2427(8) 0.0744(3) -0.0419(9) 0.0547(17) Uani 1 d .
H12 H -0.2386 0.0327 -0.0085 0.066 Uiso 1 calc R
C16 C -0.0813(6) 0.4952(2) 0.1392(7) 0.0376(12) Uani 1 d .
H16 H -0.0050 0.5042 0.2362 0.045 Uiso 1 calc R
C18 C -0.1122(5) 0.4317(2) 0.0932(6) 0.0289(10) Uani 1 d .
C19 C -0.1696(5) 0.1822(2) 0.0167(6) 0.0285(10) Uani 1 d .
C20 C -0.2295(6) 0.4204(3) -0.0537(7) 0.0384(12) Uani 1 d .
C21 C -0.3390(6) 0.1528(3) -0.2454(7) 0.0431(14) Uani 1 d .
H21 H -0.3981 0.1640 -0.3497 0.052 Uiso 1 calc R
C25 C 0.4725(6) 0.3292(3) 0.5308(7) 0.0430(14) Uani 1 d .
H25A H 0.4989 0.2877 0.5756 0.064 Uiso 1 calc GR
H25B H 0.5455 0.3589 0.5927 0.064 Uiso 1 calc GR
H25C H 0.4650 0.3292 0.4227 0.064 Uiso 1 calc GR
C26 C 0.3400(8) 0.3483(3) 0.7398(7) 0.0495(16) Uani 1 d .
H26A H 0.2522 0.3560 0.7551 0.074 Uiso 1 calc GR
H26B H 0.4105 0.3801 0.7946 0.074 Uiso 1 calc GR
H26C H 0.3776 0.3075 0.7816 0.074 Uiso 1 calc GR
C29 C -0.1626(7) 0.1197(3) 0.0633(8) 0.0446(14) Uani 1 d .
H29 H -0.1028 0.1084 0.1673 0.053 Uiso 1 calc R
C31 C -0.3298(6) 0.0906(3) -0.1978(8) 0.0477(15) Uani 1 d .
H31 H -0.3821 0.0597 -0.2703 0.057 Uiso 1 calc R
O3 O 0.2725(5) 0.41660(19) 0.4800(6) 0.0546(13) Uani 1 d .
C33 C -0.3064(7) 0.4711(3) -0.1444(8) 0.0493(16) Uani 1 d .
H33 H -0.3845 0.4633 -0.2407 0.059 Uiso 1 calc R
C35 C -0.1591(7) 0.5447(3) 0.0467(8) 0.0426(13) Uani 1 d .
H35 H -0.1354 0.5860 0.0818 0.051 Uiso 1 calc R
C C -0.2709(7) 0.5330(3) -0.0963(8) 0.0464(15) Uani 1 d .
H H -0.3226 0.5661 -0.1607 0.056 Uiso 1 calc R

loop_
_atom_site_aniso_label
_atom_site_aniso_U_11
_atom_site_aniso_U_22
_atom_site_aniso_U_33
_atom_site_aniso_U_23
_atom_site_aniso_U_13
_atom_site_aniso_U_12
Pt1 0.01795(12) 0.02200(12) 0.02355(12) -0.00017(6) 0.00290(8) -0.00056(6)
S1 0.0252(6) 0.0281(6) 0.0262(6) -0.0011(5) 0.0018(5) -0.0048(5)
Cl1 0.0385(7) 0.0301(6) 0.0297(6) 0.0052(5) -0.0004(5) 0.0022(5)
O1 0.0276(19) 0.0208(16) 0.0336(19) 0.0007(14) 0.0003(15) -0.0011(14)
N2 0.0167(18) 0.027(2) 0.028(2) -0.0005(16) 0.0050(16) -0.0014(15)
N1 0.024(2) 0.026(2) 0.026(2) -0.0037(16) 0.0024(17) -0.0021(17)
C5 0.022(2) 0.026(2) 0.031(2) 0.0009(19) 0.0039(19) -0.0005(19)
C6 0.029(3) 0.034(3) 0.039(3) -0.005(2) 0.007(2) 0.001(2)
C7 0.021(2) 0.028(3) 0.030(3) 0.0024(19) 0.010(2) 0.0032(18)
O2 0.069(3) 0.028(2) 0.055(3) 0.000(2) -0.032(2) 0.001(2)
C12 0.057(4) 0.029(3) 0.062(4) -0.009(3) 0.008(3) -0.007(3)
C16 0.032(3) 0.029(3) 0.042(3) -0.002(2) 0.005(2) -0.001(2)
C18 0.023(2) 0.030(3) 0.031(3) 0.003(2) 0.008(2) 0.003(2)
C19 0.023(2) 0.024(2) 0.034(3) -0.0051(19) 0.007(2) -0.0005(18)
C20 0.035(3) 0.027(3) 0.041(3) 0.000(2) 0.003(2) 0.000(2)
C21 0.027(3) 0.058(4) 0.035(3) -0.013(3) 0.003(2) 0.001(2)
C25 0.024(3) 0.064(4) 0.039(3) -0.008(3) 0.010(2) -0.012(3)
C26 0.056(4) 0.059(4) 0.032(3) -0.016(3) 0.016(3) -0.018(3)
C29 0.041(3) 0.034(3) 0.045(3) -0.002(3) 0.002(3) -0.005(2)
C31 0.032(3) 0.048(4) 0.055(4) -0.026(3) 0.008(3) -0.008(3)
O3 0.050(3) 0.028(2) 0.058(3) 0.0021(19) -0.009(2) -0.0074(18)
C33 0.044(3) 0.036(3) 0.046(3) 0.008(3) -0.006(3) 0.004(3)
C35 0.046(3) 0.024(3) 0.052(3) -0.005(2) 0.013(3) 0.003(2)
C 0.045(3) 0.029(3) 0.056(4) 0.015(3) 0.011(3) 0.009(2)

loop_
_atom_type_symbol
_atom_type_description
_atom_type_scat_dispersion_real
_atom_type_scat_dispersion_imag
_atom_type_scat_source
C C 0.0033 0.0016 'International Tables Vol C Tables 4.2.6.8 and 6.1.1.4'
H H 0.0000 0.0000 'International Tables Vol C Tables 4.2.6.8 and 6.1.1.4'
Cl Cl 0.1484 0.1585 'International Tables Vol C Tables 4.2.6.8 and 6.1.1.4'
N N 0.0061 0.0033 'International Tables Vol C Tables 4.2.6.8 and 6.1.1.4'
O O 0.0106 0.0060 'International Tables Vol C Tables 4.2.6.8 and 6.1.1.4'
Pt Pt -1.7033 8.3905 'International Tables Vol C Tables 4.2.6.8 and 6.1.1.4'
S S 0.1246 0.1234 'International Tables Vol C Tables 4.2.6.8 and 6.1.1.4'

loop_
_geom_angle_atom_site_label_1
_geom_angle_atom_site_label_2
_geom_angle_atom_site_label_3
_geom_angle
S1 Pt1 Cl1 89.21(5)
O1 Pt1 S1 174.07(12)
O1 Pt1 Cl1 89.95(11)
N2 Pt1 S1 101.84(12)
N2 Pt1 Cl1 168.95(12)
N2 Pt1 O1 79.05(15)
C25 S1 Pt1 106.5(2)
C26 S1 Pt1 111.8(2)
C26 S1 C25 102.1(3)
O3 S1 Pt1 118.77(17)
O3 S1 C25 108.1(3)
O3 S1 C26 108.2(3)
C7 O1 Pt1 111.3(3)
N1 N2 Pt1 113.4(3)
C5 N2 Pt1 127.5(3)
C5 N2 N1 119.1(4)
C7 N1 N2 111.9(4)
N2 C5 C18 135.4(5)
C19 C6 C21 120.7(5)
O1 C7 N1 123.8(5)
O1 C7 C19 116.9(4)
N1 C7 C19 119.3(5)
C29 C12 C31 120.0(6)
C35 C16 C18 122.8(5)
C16 C18 C5 112.8(5)
C16 C18 C20 116.6(5)
C20 C18 C5 130.6(5)
C6 C19 C7 122.2(5)
C6 C19 C29 118.9(5)
C29 C19 C7 118.8(5)
O2 C20 C18 123.8(5)
O2 C20 C33 116.7(5)
C33 C20 C18 119.4(5)
C31 C21 C6 119.8(6)
C12 C29 C19 120.8(6)
C21 C31 C12 119.8(5)
C C33 C20 122.2(6)
C C35 C16 119.9(5)
C35 C C33 119.1(5)

loop_
_geom_bond_atom_site_label_1
_geom_bond_atom_site_label_2
_geom_bond_distance
Pt1 S1 2.2018(13)
Pt1 Cl1 2.2967(14)
Pt1 O1 2.015(4)
Pt1 N2 2.014(4)
S1 C25 1.779(6)
S1 C26 1.769(6)
S1 O3 1.466(4)
O1 C7 1.293(6)
N2 N1 1.397(6)
N2 C5 1.294(6)
N1 C7 1.313(6)
C5 C18 1.451(7)
C6 C19 1.380(8)
C6 C21 1.381(8)
C7 C19 1.483(7)
O2 C20 1.339(7)
C12 C29 1.369(9)
C12 C31 1.385(10)
C16 C18 1.407(7)
C16 C35 1.376(8)
C18 C20 1.408(7)
C19 C29 1.382(8)
C20 C33 1.387(8)
C21 C31 1.377(9)
C33 C 1.382(9)
C35 C 1.362(9)
